data_1519344
loop_
_publ_author_name
'Warriner, C. N.'
'Hursthouse, Michael B.'
'Gale, Phil A.'
'Coles, Simon J.'

_publ_section_title
;
 Tetramethyl biphenyl-3,5,3',5'-tetracarboxylate benzene solvate
;
_journal_name_full 'Crystal Structure Report Archive'
_journal_page_first 132
_journal_year 2001
_chemical_formula_sum 'C29 H27 O8'
_chemical_formula_weight 503.51
_space_group_IT_number 15
_symmetry_cell_setting monoclinic
_symmetry_space_group_name_Hall '-C 2yc'
_symmetry_space_group_name_H-M 'C 1 2/c 1'
_atom_sites_solution_hydrogens geom
_atom_sites_solution_primary direct
_atom_sites_solution_secondary difmap
_cell_angle_alpha 90.00
_cell_angle_beta 124.86(3)
_cell_angle_gamma 90.00
_cell_formula_units_Z 8
_cell_length_a 37.557(7)
_cell_length_b 7.0816(14)
_cell_length_c 22.498(4)
_cell_measurement_reflns_used 16139
_cell_measurement_temperature 150(2)
_cell_measurement_theta_max 23.53
_cell_measurement_theta_min 2.91
_cell_volume 4910(2)
_computing_cell_refinement 'DENZO (Otwinowski & Minor, 1997) & COLLECT (Hooft, 1998)'
_computing_data_collection 'COLLECT (Hooft, 1998)'
_computing_data_reduction 'DENZO (Otwinowski & Minor, 1997) & COLLECT (Hooft, 1998)'
_computing_molecular_graphics 'CAMERON (Watkin, Pearce 1995)'
_computing_structure_refinement 'SHELXL-97 (Sheldrick, 1997)'
_computing_structure_solution 'SHELXS-97 (Sheldrick, 1990)'
_diffrn_ambient_temperature 150(2)
_diffrn_detector_area_resol_mean 9.091
_diffrn_measured_fraction_theta_full 0.992
_diffrn_measured_fraction_theta_max 0.992
_diffrn_measurement_device_type 'Nonius KappaCCD Area Detector'
_diffrn_measurement_method '\f and \w scans to fill Ewald Sphere'
_diffrn_radiation_monochromator graphite
_diffrn_radiation_source 'Nonius FR591 rotating anode'
_diffrn_radiation_type MoK\a
_diffrn_radiation_wavelength 0.71073
_diffrn_reflns_av_R_equivalents 0.1666
_diffrn_reflns_av_sigmaI/netI 0.0997
_diffrn_reflns_limit_h_max 42
_diffrn_reflns_limit_h_min -42
_diffrn_reflns_limit_k_max 7
_diffrn_reflns_limit_k_min -7
_diffrn_reflns_limit_l_max 25
_diffrn_reflns_limit_l_min -25
_diffrn_reflns_number 18113
_diffrn_reflns_theta_full 23.61
_diffrn_reflns_theta_max 23.61
_diffrn_reflns_theta_min 2.95
_exptl_absorpt_coefficient_mu 0.099
_exptl_absorpt_correction_T_max 0.9990
_exptl_absorpt_correction_T_min 0.9538
_exptl_absorpt_correction_type multi-scan
_exptl_absorpt_process_details 'SORTAV (Blessing, 1997)'
_exptl_crystal_colour colourless
_exptl_crystal_density_diffrn 1.362
_exptl_crystal_density_method 'not measured'
_exptl_crystal_description needle
_exptl_crystal_F_000 2120
_exptl_crystal_size_max 0.48
_exptl_crystal_size_mid 0.07
_exptl_crystal_size_min 0.01
_refine_diff_density_max 0.235
_refine_diff_density_min -0.263
_refine_diff_density_rms 0.055
_refine_ls_extinction_coef 0.0019(3)
_refine_ls_extinction_expression Fc^*^=kFc[1+0.001xFc^2^\l^3^/sin(2\q)]^-1/4^
_refine_ls_extinction_method SHELXL
_refine_ls_goodness_of_fit_ref 1.011
_refine_ls_hydrogen_treatment mixed
_refine_ls_matrix_type full
_refine_ls_number_parameters 442
_refine_ls_number_reflns 3642
_refine_ls_number_restraints 0
_refine_ls_restrained_S_all 1.011
_refine_ls_R_factor_all 0.0946
_refine_ls_R_factor_gt 0.0527
_refine_ls_shift/su_max 0.001
_refine_ls_shift/su_mean 0.000
_refine_ls_structure_factor_coef Fsqd
_refine_ls_weighting_details 'calc w=1/[\s^2^(Fo^2^)+(0.0627P)^2^+0.0000P] where P=(Fo^2^+2Fc^2^)/3'
_refine_ls_weighting_scheme calc
_refine_ls_wR_factor_gt 0.1220
_refine_ls_wR_factor_ref 0.1481
_reflns_number_gt 2251
_reflns_number_total 3642
_reflns_threshold_expression >2sigma(I)
_cod_data_source_file eCrystal-132.cif
_cod_data_source_block 01sot001
_cod_depositor_comments
;
Citation :
Warriner, C. N. and Hursthouse, Michael B. and Gale, Phil A. and 
Coles, Simon J. (2001) 
University of Southampton, Crystal Structure Report Archive. 
(doi:10.5258/ecrystals/132)

More at:
http://ecrystals.chem.soton.ac.uk/132/

The following automatic conversions were performed:

'_symmetry_cell_setting' value 'Monoclinic' changed to 'monoclinic'
according to the built-in table from CIF Core dictionary named
'cif_core.dic' version 2.4.1 from 2010-06-29.

Automatic conversion script
Id: cif_fix_values 3105 2015-03-04 15:46:00Z robertas 
;
_cod_original_cell_volume 4909.9(16)
_cod_original_sg_symbol_H-M C2/c
_cod_database_code 1519344

loop_
_symmetry_equiv_pos_as_xyz
'x, y, z'
'-x, y, -z+1/2'
'x+1/2, y+1/2, z'
'-x+1/2, y+1/2, -z+1/2'
'-x, -y, -z'
'x, -y, z-1/2'
'-x+1/2, -y+1/2, -z'
'x+1/2, -y+1/2, z-1/2'

loop_
_atom_site_label
_atom_site_type_symbol
_atom_site_fract_x
_atom_site_fract_y
_atom_site_fract_z
_atom_site_U_iso_or_equiv
_atom_site_adp_type
_atom_site_occupancy
_atom_site_symmetry_multiplicity
_atom_site_calc_flag
_atom_site_refinement_flags
_atom_site_disorder_assembly
_atom_site_disorder_group
C1 C 0.33850(13) 0.8414(5) 0.1315(2) 0.0424(9) Uani 1 1 d . . .
C2 C 0.34335(10) 0.9533(4) 0.23485(15) 0.0314(7) Uani 1 1 d . . .
C3 C 0.31925(9) 0.9927(4) 0.26761(14) 0.0268(7) Uani 1 1 d . . .
C4 C 0.34302(10) 1.0389(4) 0.34103(15) 0.0277(7) Uani 1 1 d . . .
C5 C 0.32153(9) 1.0802(4) 0.37270(14) 0.0267(7) Uani 1 1 d . . .
C6 C 0.34488(10) 1.1377(4) 0.45050(14) 0.0292(7) Uani 1 1 d . . .
C7 C 0.41302(13) 1.1704(6) 0.56249(16) 0.0443(9) Uani 1 1 d . . .
C8 C 0.27641(10) 1.0754(4) 0.33196(15) 0.0280(7) Uani 1 1 d . . .
C9 C 0.25190(9) 1.0276(4) 0.25802(14) 0.0265(7) Uani 1 1 d . . .
C10 C 0.27431(9) 0.9894(4) 0.22715(15) 0.0284(7) Uani 1 1 d . . .
C11 C 0.20367(9) 1.0244(4) 0.21519(14) 0.0271(7) Uani 1 1 d . . .
C12 C 0.18215(9) 0.9779(4) 0.24687(15) 0.0285(7) Uani 1 1 d . . .
C13 C 0.13682(9) 0.9779(4) 0.20660(14) 0.0285(7) Uani 1 1 d . . .
C14 C 0.11293(10) 0.9323(4) 0.23935(15) 0.0329(7) Uani 1 1 d . . .
C15 C 0.11867(13) 0.8514(6) 0.34632(19) 0.0466(9) Uani 1 1 d . . .
C16 C 0.11261(11) 1.0236(4) 0.13341(15) 0.0301(7) Uani 1 1 d . . .
C17 C 0.13372(9) 1.0696(4) 0.10097(14) 0.0284(7) Uani 1 1 d . . .
C18 C 0.10931(10) 1.1270(4) 0.02343(15) 0.0316(7) Uani 1 1 d . . .
C19 C 0.03967(12) 1.1579(6) -0.08656(17) 0.0462(9) Uani 1 1 d . . .
C20 C 0.17860(10) 1.0708(4) 0.14144(15) 0.0286(7) Uani 1 1 d . . .
C41 C 0.02442(13) 0.4903(8) 0.2332(2) 0.0680(14) Uani 1 1 d . . .
C42 C 0.02429(17) 0.2999(9) 0.2335(2) 0.0851(18) Uani 1 1 d . . .
C43 C 0.0000 0.2056(9) 0.2500 0.101(3) Uani 1 2 d S . .
H43 H 0.0000 0.0714 0.2500 0.122 Uiso 1 2 calc SR . .
C46 C 0.0000 0.5856(8) 0.2500 0.0647(19) Uani 1 2 d S . .
C47 C 0.02532(13) 0.4071(6) 0.06563(19) 0.0542(10) Uani 1 1 d . . .
C48 C -0.00793(13) 0.3137(5) 0.0049(2) 0.0559(10) Uani 1 1 d . . .
C49 C 0.03294(12) 0.5926(6) 0.0603(2) 0.0561(10) Uani 1 1 d . . .
C53 C 0.22795(12) 0.2878(5) 0.03085(17) 0.0451(9) Uani 1 1 d . . .
C54 C 0.22907(11) 0.1050(5) 0.00972(17) 0.0434(9) Uani 1 1 d . . .
C55 C 0.24901(11) 0.4311(5) 0.02140(17) 0.0435(8) Uani 1 1 d . . .
O1 O 0.31812(7) 0.8772(3) 0.16853(10) 0.0374(6) Uani 1 1 d . . .
O2 O 0.38157(7) 0.9838(3) 0.26444(11) 0.0467(6) Uani 1 1 d . . .
O3 O 0.32699(7) 1.1884(3) 0.47805(10) 0.0414(6) Uani 1 1 d . . .
O4 O 0.38786(7) 1.1263(3) 0.48526(10) 0.0375(6) Uani 1 1 d . . .
O5 O 0.07384(7) 0.9327(3) 0.20671(11) 0.0408(6) Uani 1 1 d . . .
O6 O 0.13971(7) 0.8915(3) 0.31015(10) 0.0392(6) Uani 1 1 d . . .
O7 O 0.12573(7) 1.1907(3) -0.00503(11) 0.0456(6) Uani 1 1 d . . .
O8 O 0.06665(7) 1.0959(3) -0.01136(10) 0.0388(6) Uani 1 1 d . . .
H1A H 0.3409(12) 0.958(5) 0.110(2) 0.072(12) Uiso 1 1 d . . .
H1B H 0.3187(12) 0.754(5) 0.092(2) 0.070(11) Uiso 1 1 d . . .
H1C H 0.3676(14) 0.785(5) 0.163(2) 0.078(13) Uiso 1 1 d . . .
H4 H 0.3741(9) 1.035(3) 0.3687(14) 0.025(7) Uiso 1 1 d . . .
H7A H 0.4026(13) 1.305(6) 0.570(2) 0.090(13) Uiso 1 1 d . . .
H7B H 0.4453(14) 1.175(5) 0.578(2) 0.075(12) Uiso 1 1 d . . .
H7C H 0.4067(11) 1.072(5) 0.5851(18) 0.060(11) Uiso 1 1 d . . .
H8 H 0.2611(9) 1.100(4) 0.3563(15) 0.034(8) Uiso 1 1 d . . .
H10 H 0.2582(10) 0.964(4) 0.1761(16) 0.042(8) Uiso 1 1 d . . .
H12 H 0.1979(8) 0.947(3) 0.2965(14) 0.021(7) Uiso 1 1 d . . .
H15A H 0.0976(13) 0.960(5) 0.338(2) 0.076(13) Uiso 1 1 d . . .
H15B H 0.1444(12) 0.827(5) 0.401(2) 0.067(11) Uiso 1 1 d . . .
H15C H 0.0996(12) 0.733(5) 0.3227(18) 0.066(11) Uiso 1 1 d . . .
H16 H 0.0832(10) 1.028(4) 0.1094(15) 0.031(8) Uiso 1 1 d . . .
H19A H 0.0389(14) 1.308(7) -0.085(2) 0.102(15) Uiso 1 1 d . . .
H19B H 0.0093(13) 1.114(5) -0.1077(19) 0.064(11) Uiso 1 1 d . . .
H19C H 0.0507(11) 1.107(5) -0.1126(18) 0.056(10) Uiso 1 1 d . . .
H20 H 0.1941(9) 1.102(3) 0.1193(14) 0.025(7) Uiso 1 1 d . . .
H41 H 0.0410(16) 0.552(6) 0.220(2) 0.109(17) Uiso 1 1 d . . .
H42 H 0.0403(17) 0.233(7) 0.216(3) 0.127(18) Uiso 1 1 d . . .
H46 H 0.0000 0.715(8) 0.2500 0.066(16) Uiso 1 2 d S . .
H47 H 0.0443(13) 0.337(5) 0.115(2) 0.074(11) Uiso 1 1 d . . .
H48 H -0.0135(13) 0.185(6) 0.012(2) 0.081(13) Uiso 1 1 d . . .
H49 H 0.0565(15) 0.659(6) 0.106(2) 0.102(15) Uiso 1 1 d . . .
H53 H 0.2108(10) 0.315(4) 0.0520(16) 0.048(9) Uiso 1 1 d . . .
H54 H 0.2150(11) 0.010(5) 0.0172(19) 0.062(11) Uiso 1 1 d . . .
H55 H 0.2478(11) 0.561(5) 0.0362(18) 0.059(10) Uiso 1 1 d . . .

loop_
_atom_site_aniso_label
_atom_site_aniso_U_11
_atom_site_aniso_U_22
_atom_site_aniso_U_33
_atom_site_aniso_U_23
_atom_site_aniso_U_13
_atom_site_aniso_U_12
C1 0.046(3) 0.055(2) 0.034(2) -0.0040(17) 0.027(2) -0.0003(19)
C2 0.029(2) 0.0355(17) 0.0253(16) 0.0049(13) 0.0134(15) 0.0013(14)
C3 0.0276(18) 0.0272(15) 0.0247(16) -0.0001(11) 0.0143(14) -0.0021(13)
C4 0.0216(18) 0.0313(16) 0.0239(16) 0.0037(12) 0.0092(14) 0.0012(13)
C5 0.0291(18) 0.0243(14) 0.0247(15) 0.0012(11) 0.0141(14) -0.0017(12)
C6 0.0270(19) 0.0334(16) 0.0240(16) 0.0023(12) 0.0127(15) -0.0040(13)
C7 0.038(2) 0.063(2) 0.0202(17) -0.0044(15) 0.0096(17) -0.0088(18)
C8 0.0296(19) 0.0290(15) 0.0267(16) 0.0016(12) 0.0168(15) 0.0003(13)
C9 0.0257(17) 0.0276(16) 0.0223(15) -0.0001(11) 0.0113(14) -0.0012(12)
C10 0.0298(19) 0.0263(15) 0.0228(17) -0.0002(12) 0.0113(15) -0.0025(13)
C11 0.0261(18) 0.0285(16) 0.0242(16) -0.0034(11) 0.0130(14) -0.0009(12)
C12 0.0287(19) 0.0287(16) 0.0221(16) -0.0050(12) 0.0109(15) -0.0008(13)
C13 0.0265(18) 0.0317(16) 0.0241(16) -0.0029(12) 0.0125(14) 0.0012(13)
C14 0.031(2) 0.0361(17) 0.0277(17) -0.0029(13) 0.0144(16) -0.0011(14)
C15 0.045(2) 0.067(3) 0.034(2) 0.0011(18) 0.0263(19) -0.007(2)
C16 0.0264(19) 0.0343(17) 0.0264(17) -0.0038(12) 0.0131(15) 0.0001(14)
C17 0.0273(18) 0.0298(16) 0.0243(15) -0.0006(12) 0.0126(14) 0.0002(13)
C18 0.028(2) 0.0350(17) 0.0284(17) 0.0010(13) 0.0144(16) 0.0039(13)
C19 0.031(2) 0.076(3) 0.0215(18) 0.0073(16) 0.0087(17) 0.0076(19)
C20 0.0290(19) 0.0306(16) 0.0269(16) -0.0019(12) 0.0163(15) -0.0013(13)
C41 0.040(3) 0.129(5) 0.029(2) -0.008(2) 0.0165(19) -0.024(3)
C42 0.077(4) 0.121(5) 0.029(2) 0.000(3) 0.013(2) 0.060(4)
C43 0.159(9) 0.047(4) 0.024(3) 0.000 0.009(4) 0.000
C46 0.089(5) 0.043(3) 0.027(3) 0.000 0.012(3) 0.000
C47 0.050(3) 0.068(3) 0.041(2) 0.0006(19) 0.023(2) 0.014(2)
C48 0.057(3) 0.051(2) 0.067(3) -0.005(2) 0.040(2) -0.005(2)
C49 0.036(2) 0.073(3) 0.048(2) -0.020(2) 0.017(2) -0.002(2)
C53 0.047(2) 0.052(2) 0.041(2) -0.0033(15) 0.0278(19) 0.0005(17)
C54 0.040(2) 0.047(2) 0.0405(19) -0.0005(15) 0.0212(18) -0.0049(17)
C55 0.042(2) 0.043(2) 0.042(2) -0.0059(16) 0.0220(18) -0.0024(16)
O1 0.0370(14) 0.0502(13) 0.0262(11) -0.0059(9) 0.0187(11) -0.0028(10)
O2 0.0314(15) 0.0762(16) 0.0306(13) -0.0072(11) 0.0165(12) -0.0052(12)
O3 0.0357(14) 0.0602(15) 0.0290(12) -0.0071(10) 0.0190(12) -0.0026(11)
O4 0.0289(14) 0.0532(13) 0.0220(11) -0.0021(9) 0.0096(10) -0.0011(10)
O5 0.0312(15) 0.0561(14) 0.0349(12) -0.0008(10) 0.0187(12) -0.0014(10)
O6 0.0330(14) 0.0603(14) 0.0255(11) -0.0015(9) 0.0174(11) -0.0073(10)
O7 0.0363(15) 0.0685(15) 0.0307(12) 0.0089(10) 0.0185(12) 0.0021(11)
O8 0.0280(13) 0.0570(14) 0.0219(11) 0.0036(9) 0.0086(10) 0.0028(10)

loop_
_atom_type_symbol
_atom_type_description
_atom_type_scat_dispersion_real
_atom_type_scat_dispersion_imag
_atom_type_scat_source
C C 0.0033 0.0016 'International Tables Vol C Tables 4.2.6.8 and 6.1.1.4'
H H 0.0000 0.0000 'International Tables Vol C Tables 4.2.6.8 and 6.1.1.4'
O O 0.0106 0.0060 'International Tables Vol C Tables 4.2.6.8 and 6.1.1.4'

loop_
_geom_angle_atom_site_label_1
_geom_angle_atom_site_label_2
_geom_angle_atom_site_label_3
_geom_angle
_geom_angle_site_symmetry_1
_geom_angle_site_symmetry_3
O2 C2 O1 123.1(3) . .
O2 C2 C3 124.2(3) . .
O1 C2 C3 112.6(3) . .
C10 C3 C4 119.7(3) . .
C10 C3 C2 122.0(2) . .
C4 C3 C2 118.2(3) . .
C5 C4 C3 119.6(3) . .
C4 C5 C8 120.4(3) . .
C4 C5 C6 122.4(3) . .
C8 C5 C6 117.1(3) . .
O3 C6 O4 124.2(3) . .
O3 C6 C5 123.9(3) . .
O4 C6 C5 111.9(3) . .
C5 C8 C9 120.8(3) . .
C10 C9 C8 117.6(3) . .
C10 C9 C11 122.3(2) . .
C8 C9 C11 120.1(3) . .
C3 C10 C9 121.8(3) . .
C12 C11 C20 118.0(3) . .
C12 C11 C9 121.4(2) . .
C20 C11 C9 120.6(3) . .
C11 C12 C13 121.2(3) . .
C16 C13 C12 119.8(3) . .
C16 C13 C14 117.8(3) . .
C12 C13 C14 122.4(3) . .
O5 C14 O6 123.2(3) . .
O5 C14 C13 124.5(3) . .
O6 C14 C13 112.3(3) . .
C17 C16 C13 119.6(3) . .
C20 C17 C16 120.2(3) . .
C20 C17 C18 118.1(3) . .
C16 C17 C18 121.7(3) . .
O7 C18 O8 123.8(3) . .
O7 C18 C17 124.5(3) . .
O8 C18 C17 111.7(3) . .
C17 C20 C11 121.3(3) . .
C42 C41 C46 119.4(5) . .
C43 C42 C41 120.3(5) . .
C42 C43 C42 120.4(6) 2 .
C41 C46 C41 120.3(6) 2 .
C49 C47 C48 119.3(3) . .
C49 C48 C47 120.2(4) 5_565 .
C47 C49 C48 120.5(4) . 5_565
C55 C53 C54 120.2(3) . .
C55 C54 C53 119.5(3) 7 .
C54 C55 C53 120.4(3) 7 .
C2 O1 C1 116.3(3) . .
C6 O4 C7 115.3(3) . .
C14 O6 C15 115.4(3) . .
C18 O8 C19 115.8(3) . .

loop_
_geom_bond_atom_site_label_1
_geom_bond_atom_site_label_2
_geom_bond_distance
_geom_bond_site_symmetry_2
C1 O1 1.440(4) .
C2 O2 1.207(3) .
C2 O1 1.341(3) .
C2 C3 1.484(4) .
C3 C10 1.386(4) .
C3 C4 1.395(4) .
C4 C5 1.379(4) .
C5 C8 1.392(4) .
C5 C6 1.498(4) .
C6 O3 1.200(3) .
C6 O4 1.334(3) .
C7 O4 1.460(4) .
C8 C9 1.407(4) .
C9 C10 1.390(4) .
C9 C11 1.488(4) .
C11 C12 1.389(4) .
C11 C20 1.401(4) .
C12 C13 1.399(4) .
C13 C16 1.390(4) .
C13 C14 1.486(4) .
C14 O5 1.209(3) .
C14 O6 1.342(3) .
C15 O6 1.450(4) .
C16 C17 1.389(4) .
C17 C20 1.384(4) .
C17 C18 1.490(4) .
C18 O7 1.202(3) .
C18 O8 1.340(4) .
C19 O8 1.457(4) .
C41 C42 1.348(7) .
C41 C46 1.356(5) .
C42 C43 1.342(7) .
C43 C42 1.342(7) 2
C46 C41 1.356(5) 2
C47 C49 1.364(5) .
C47 C48 1.383(5) .
C48 C49 1.378(5) 5_565
C49 C48 1.378(5) 5_565
C53 C55 1.376(5) .
C53 C54 1.388(5) .
C54 C55 1.375(5) 7
C55 C54 1.375(5) 7
